data_4340418
loop_
_publ_author_name
'Nagaraja, C. M.'
'Nethaji, Munirathinam'
'Jagirdar, Balaji R.'

_publ_section_title
;
 Highly electrophilic, 16-electron [Ru(P(OMe)(OH)(2))(dppe)(2)](2+)
 complex turns H(2)(g) into a strong acid and splits a Si-H bond
 heterolytically. Synthesis and structure of the novel phosphorous acid
 complex [Ru(P(OH)(3))(dppe)(2)](2+).
;
_journal_issue 12
_journal_name_full 'Inorganic chemistry'
_journal_page_first 4145
_journal_page_last 4147
_journal_paper_doi 10.1021/ic050026x
_journal_volume 44
_journal_year 2005
_chemical_formula_moiety 'C54 H55 F6 O11 P5 Ru S2'
_chemical_formula_sum 'C54 H55 F6 O11 P5 Ru S2'
_chemical_formula_weight 1314.02
_chemical_name_systematic
;
 ?
;
_space_group_IT_number 19
_symmetry_cell_setting orthorhombic
_symmetry_space_group_name_Hall 'P 2ac 2ab'
_symmetry_space_group_name_H-M 'P 21 21 21'
_atom_sites_solution_hydrogens geom
_atom_sites_solution_primary direct
_atom_sites_solution_secondary difmap
_audit_creation_method SHELXL-97
_cell_angle_alpha 90.00
_cell_angle_beta 90.00
_cell_angle_gamma 90.00
_cell_formula_units_Z 4
_cell_length_a 13.7747(15)
_cell_length_b 14.3190(15)
_cell_length_c 29.377(3)
_cell_measurement_temperature 290
_cell_measurement_theta_max 24.7
_cell_measurement_theta_min 1.6
_cell_volume 5794.3(11)
_computing_cell_refinement 'BRUKER SMART'
_computing_data_collection 'BRUKER SMART'
_computing_data_reduction 'BRUKER SAINT'
_computing_molecular_graphics ORTEP-03
_computing_publication_material 'WINGX PUBLICATION ROUTINES(FARRUGIA-1999)'
_computing_structure_refinement 'SHELXL-97 (Sheldrick, 1997)'
_computing_structure_solution SHELXS-97
_diffrn_ambient_temperature 290
_diffrn_detector_area_resol_mean 0.3
_diffrn_measured_fraction_theta_full 0.999
_diffrn_measured_fraction_theta_max 0.999
_diffrn_measurement_device_type Smart-Apex
_diffrn_measurement_method Omega-Scan
_diffrn_radiation_monochromator graphite
_diffrn_radiation_source 'fine-focus sealed tube'
_diffrn_radiation_type MoK\a
_diffrn_radiation_wavelength 0.71073
_diffrn_reflns_av_R_equivalents 0.0177
_diffrn_reflns_av_sigmaI/netI 0.0163
_diffrn_reflns_limit_h_max 16
_diffrn_reflns_limit_h_min -16
_diffrn_reflns_limit_k_max 16
_diffrn_reflns_limit_k_min -16
_diffrn_reflns_limit_l_max 33
_diffrn_reflns_limit_l_min -34
_diffrn_reflns_number 41086
_diffrn_reflns_theta_full 24.71
_diffrn_reflns_theta_max 24.71
_diffrn_reflns_theta_min 1.63
_exptl_absorpt_coefficient_mu 0.558
_exptl_absorpt_correction_T_max 0.9044
_exptl_absorpt_correction_T_min 0.7664
_exptl_absorpt_correction_type multi-scan
_exptl_absorpt_process_details Sadabs
_exptl_crystal_colour Red
_exptl_crystal_density_diffrn 1.506
_exptl_crystal_density_method 'not measured'
_exptl_crystal_description Rectangular
_exptl_crystal_F_000 2688
_exptl_crystal_size_max 0.50
_exptl_crystal_size_mid 0.23
_exptl_crystal_size_min 0.18
_refine_diff_density_max 1.212
_refine_diff_density_min -0.614
_refine_diff_density_rms 0.057
_refine_ls_abs_structure_details 'Flack H D (1983), Acta Cryst. A39, 876-881'
_refine_ls_abs_structure_Flack -0.028(19)
_refine_ls_extinction_method none
_refine_ls_goodness_of_fit_ref 0.697
_refine_ls_hydrogen_treatment mixed
_refine_ls_matrix_type fullcycle
_refine_ls_number_parameters 750
_refine_ls_number_reflns 9879
_refine_ls_number_restraints 12
_refine_ls_restrained_S_all 0.697
_refine_ls_R_factor_all 0.0310
_refine_ls_R_factor_gt 0.0299
_refine_ls_shift/su_max 0.021
_refine_ls_shift/su_mean 0.004
_refine_ls_structure_factor_coef Fsqd
_refine_ls_weighting_details 'calc w=1/[\s^2^(Fo^2^)+(0.1072P)^2^+3.8270P] where P=(Fo^2^+2Fc^2^)/3'
_refine_ls_weighting_scheme calc
_refine_ls_wR_factor_gt 0.0888
_refine_ls_wR_factor_ref 0.0908
_reflns_number_gt 9606
_reflns_number_total 9879
_reflns_threshold_expression >2sigma(I)
_cod_data_source_file ic050026xsi20050502_094543.cif
_cod_data_source_block nag6_
_cod_depositor_comments
;
The following automatic conversions were performed:

'_symmetry_cell_setting' value 'Orthorhombic' changed to
'orthorhombic' according to
/usr/data/users/saulius/automatic-downloads/retrospective/ACS/lib/dictionaries/cif_core.dic
dictionary named 'cif_core.dic' version 2.4.2 from
2011-04-26.

'_exptl_absorpt_correction_type' value 'Multi-Scan'
changed to 'multi-scan' according to
/usr/data/users/saulius/automatic-downloads/retrospective/ACS/lib/dictionaries/cif_core.dic
dictionary named 'cif_core.dic' version 2.4.2 from 2011-04-26.

Automatic conversion script
Id: cif_fix_values 2281 2013-09-26 08:29:07Z andrius 
;
_cod_original_sg_symbol_H-M P212121
_cod_database_code 4340418

loop_
_symmetry_equiv_pos_as_xyz
'x, y, z'
'-x+1/2, -y, z+1/2'
'-x, y+1/2, -z+1/2'
'x+1/2, -y+1/2, -z'

loop_
_atom_site_label
_atom_site_type_symbol
_atom_site_fract_x
_atom_site_fract_y
_atom_site_fract_z
_atom_site_U_iso_or_equiv
_atom_site_adp_type
_atom_site_occupancy
_atom_site_symmetry_multiplicity
_atom_site_calc_flag
_atom_site_refinement_flags
_atom_site_disorder_assembly
_atom_site_disorder_group
Ru1 Ru 0.341093(12) 0.920596(12) 0.880724(6) 0.02761(4) Uani 1 1 d . . .
S1 S 0.24599(7) 0.12291(7) 0.09280(3) 0.0609(2) Uani 1 1 d . . .
S2 S 0.28419(9) 0.36245(7) 0.80667(5) 0.0881(3) Uani 1 1 d . A .
P1 P 0.18195(4) 0.91455(5) 0.91750(2) 0.03026(13) Uani 1 1 d . . .
P2 P 0.39356(5) 0.88204(5) 0.95594(2) 0.03199(14) Uani 1 1 d . . .
P3 P 0.49760(5) 0.91335(6) 0.84606(2) 0.03606(15) Uani 1 1 d . . .
P4 P 0.29117(5) 0.93412(5) 0.80419(2) 0.03481(15) Uani 1 1 d . . .
P5 P 0.35133(5) 1.07339(5) 0.88708(2) 0.03559(14) Uani 1 1 d D . .
O1 O 0.26191(14) 1.12962(15) 0.86882(8) 0.0482(5) Uani 1 1 d D . .
O2 O 0.3616(2) 1.10196(16) 0.93821(8) 0.0632(7) Uani 1 1 d D . .
O3 O 0.43890(16) 1.11487(15) 0.85983(9) 0.0557(6) Uani 1 1 d D . .
O7 O 0.3025(3) 0.2643(2) 0.80769(12) 0.0894(10) Uani 1 1 d . . .
O8 O 0.2513(4) 0.3990(3) 0.76579(13) 0.1408(19) Uani 1 1 d . . .
O9 O 0.3563(4) 0.4166(3) 0.8308(3) 0.188(3) Uani 1 1 d . . .
O10 O 0.2952(4) 0.2531(3) 0.97357(12) 0.1255(17) Uani 1 1 d D . .
O11 O 0.4866(3) 0.2819(3) 0.8780(3) 0.165(3) Uani 1 1 d D . .
C1 C 0.11480(18) 1.02341(19) 0.92609(10) 0.0388(6) Uani 1 1 d . . .
C2 C 0.0746(2) 1.0695(2) 0.88954(12) 0.0459(7) Uani 1 1 d . . .
H2 H 0.0822 1.0449 0.8605 0.055 Uiso 1 1 calc R . .
C3 C 0.0236(2) 1.1509(2) 0.89511(15) 0.0598(10) Uani 1 1 d . . .
H3 H -0.0034 1.1810 0.8700 0.072 Uiso 1 1 calc R . .
C4 C 0.0124(2) 1.1884(3) 0.93854(17) 0.0694(11) Uani 1 1 d . . .
H4 H -0.0233 1.2428 0.9426 0.083 Uiso 1 1 calc R . .
C5 C 0.0536(3) 1.1455(3) 0.97488(16) 0.0706(11) Uani 1 1 d . . .
H5 H 0.0474 1.1719 1.0037 0.085 Uiso 1 1 calc R . .
C6 C 0.1052(2) 1.0622(2) 0.96970(12) 0.0517(8) Uani 1 1 d . . .
H6 H 0.1328 1.0328 0.9948 0.062 Uiso 1 1 calc R . .
C7 C 0.08875(19) 0.83116(19) 0.89773(9) 0.0350(6) Uani 1 1 d . . .
C8 C -0.0020(2) 0.8585(2) 0.88206(12) 0.0512(7) Uani 1 1 d . . .
H8 H -0.0173 0.9216 0.8801 0.061 Uiso 1 1 calc R . .
C9 C -0.0700(3) 0.7916(3) 0.86925(14) 0.0664(10) Uani 1 1 d . . .
H9 H -0.1311 0.8105 0.8595 0.080 Uiso 1 1 calc R . .
C10 C -0.0483(3) 0.6988(3) 0.87071(14) 0.0637(10) Uani 1 1 d . . .
H10 H -0.0940 0.6551 0.8612 0.076 Uiso 1 1 calc R . .
C11 C 0.0416(3) 0.6694(2) 0.88633(12) 0.0553(8) Uani 1 1 d . . .
H11 H 0.0564 0.6061 0.8878 0.066 Uiso 1 1 calc R . .
C12 C 0.1089(2) 0.7353(2) 0.89975(10) 0.0437(7) Uani 1 1 d . . .
H12 H 0.1692 0.7156 0.9104 0.052 Uiso 1 1 calc R . .
C13 C 0.40327(18) 0.7549(2) 0.95838(9) 0.0359(6) Uani 1 1 d . . .
C14 C 0.4253(2) 0.7074(2) 0.99829(11) 0.0468(7) Uani 1 1 d . . .
H14 H 0.4356 0.7401 1.0252 0.056 Uiso 1 1 calc R . .
C15 C 0.4318(2) 0.6097(2) 0.99776(14) 0.0601(9) Uani 1 1 d . . .
H15 H 0.4475 0.5776 1.0243 0.072 Uiso 1 1 calc R . .
C16 C 0.4152(3) 0.5616(3) 0.95838(17) 0.0687(11) Uani 1 1 d . . .
H16 H 0.4196 0.4968 0.9582 0.082 Uiso 1 1 calc R . .
C17 C 0.3923(3) 0.6080(3) 0.91959(14) 0.0642(10) Uani 1 1 d . . .
H17 H 0.3803 0.5746 0.8930 0.077 Uiso 1 1 calc R . .
C18 C 0.3867(2) 0.7033(2) 0.91917(11) 0.0485(7) Uani 1 1 d . . .
H18 H 0.3715 0.7340 0.8922 0.058 Uiso 1 1 calc R . .
C19 C 0.49972(18) 0.9227(2) 0.98674(8) 0.0356(5) Uani 1 1 d . . .
C20 C 0.5867(2) 0.8739(2) 0.98496(10) 0.0410(6) Uani 1 1 d . . .
H20 H 0.5896 0.8174 0.9694 0.049 Uiso 1 1 calc R . .
C21 C 0.6689(2) 0.9082(2) 1.00593(11) 0.0510(8) Uani 1 1 d . . .
H21 H 0.7269 0.8751 1.0043 0.061 Uiso 1 1 calc R . .
C22 C 0.6652(3) 0.9917(3) 1.02944(13) 0.0608(9) Uani 1 1 d . . .
H22 H 0.7208 1.0152 1.0433 0.073 Uiso 1 1 calc R . .
C23 C 0.5781(3) 1.0406(3) 1.03240(12) 0.0555(8) Uani 1 1 d . . .
H23 H 0.5751 1.0960 1.0488 0.067 Uiso 1 1 calc R . .
C24 C 0.4969(2) 1.0069(2) 1.01107(10) 0.0473(7) Uani 1 1 d . . .
H24 H 0.4391 1.0403 1.0128 0.057 Uiso 1 1 calc R . .
C25 C 0.6060(2) 0.9762(2) 0.86550(10) 0.0429(7) Uani 1 1 d . . .
C26 C 0.6078(2) 1.0337(2) 0.90260(11) 0.0481(7) Uani 1 1 d . . .
H26 H 0.5518 1.0418 0.9198 0.058 Uiso 1 1 calc R . .
C27 C 0.6919(3) 1.0798(3) 0.91490(14) 0.0670(10) Uani 1 1 d . . .
H27 H 0.6916 1.1195 0.9400 0.080 Uiso 1 1 calc R . .
C28 C 0.7754(3) 1.0676(3) 0.89062(17) 0.0763(12) Uani 1 1 d . . .
H28 H 0.8319 1.0985 0.8992 0.092 Uiso 1 1 calc R . .
C29 C 0.7755(2) 1.0097(3) 0.85354(16) 0.0737(13) Uani 1 1 d . . .
H29 H 0.8323 1.0016 0.8369 0.088 Uiso 1 1 calc R . .
C30 C 0.6916(2) 0.9630(3) 0.84050(12) 0.0555(9) Uani 1 1 d . . .
H30 H 0.6923 0.9233 0.8154 0.067 Uiso 1 1 calc R . .
C31 C 0.5437(2) 0.7928(2) 0.84407(10) 0.0451(7) Uani 1 1 d . . .
C32 C 0.5042(3) 0.7268(3) 0.81539(12) 0.0577(9) Uani 1 1 d . . .
H32 H 0.4587 0.7450 0.7937 0.069 Uiso 1 1 calc R . .
C33 C 0.5315(3) 0.6327(3) 0.81836(15) 0.0762(12) Uani 1 1 d . . .
H33 H 0.5027 0.5889 0.7993 0.091 Uiso 1 1 calc R . .
C34 C 0.6002(3) 0.6049(3) 0.84909(15) 0.0759(12) Uani 1 1 d . . .
H34 H 0.6191 0.5426 0.8508 0.091 Uiso 1 1 calc R . .
C35 C 0.6413(3) 0.6713(3) 0.87785(14) 0.0672(10) Uani 1 1 d . . .
H35 H 0.6876 0.6530 0.8991 0.081 Uiso 1 1 calc R . .
C36 C 0.6142(2) 0.7635(3) 0.87521(11) 0.0527(8) Uani 1 1 d . . .
H36 H 0.6431 0.8070 0.8944 0.063 Uiso 1 1 calc R . .
C37 C 0.1801(2) 0.9881(2) 0.78251(10) 0.0447(7) Uani 1 1 d . . .
C38 C 0.1785(3) 1.0812(3) 0.76919(11) 0.0609(9) Uani 1 1 d . . .
H38 H 0.2346 1.1172 0.7703 0.073 Uiso 1 1 calc R . .
C39 C 0.0914(4) 1.1197(3) 0.75411(16) 0.0877(14) Uani 1 1 d . . .
H39 H 0.0889 1.1825 0.7461 0.105 Uiso 1 1 calc R . .
C40 C 0.0093(4) 1.0659(4) 0.75094(17) 0.0958(16) Uani 1 1 d . . .
H40 H -0.0478 1.0920 0.7399 0.115 Uiso 1 1 calc R . .
C41 C 0.0107(3) 0.9755(4) 0.76370(15) 0.0844(14) Uani 1 1 d . . .
H41 H -0.0459 0.9402 0.7622 0.101 Uiso 1 1 calc R . .
C42 C 0.0966(2) 0.9347(3) 0.77912(12) 0.0571(9) Uani 1 1 d . . .
H42 H 0.0978 0.8719 0.7871 0.069 Uiso 1 1 calc R . .
C43 C 0.2857(2) 0.8172(2) 0.78021(9) 0.0394(6) Uani 1 1 d . . .
C44 C 0.3085(3) 0.7971(2) 0.73546(11) 0.0566(9) Uani 1 1 d . . .
H44 H 0.3247 0.8449 0.7154 0.068 Uiso 1 1 calc R . .
C45 C 0.3072(4) 0.7049(3) 0.72065(12) 0.0698(11) Uani 1 1 d . . .
H45 H 0.3238 0.6912 0.6907 0.084 Uiso 1 1 calc R . .
C46 C 0.2817(3) 0.6340(3) 0.74968(14) 0.0706(11) Uani 1 1 d . . .
H46 H 0.2817 0.5725 0.7395 0.085 Uiso 1 1 calc R . .
C47 C 0.2562(3) 0.6541(3) 0.79371(14) 0.0670(10) Uani 1 1 d . . .
H47 H 0.2378 0.6062 0.8133 0.080 Uiso 1 1 calc R . .
C48 C 0.2579(3) 0.7442(2) 0.80885(11) 0.0512(8) Uani 1 1 d . . .
H48 H 0.2402 0.7571 0.8387 0.061 Uiso 1 1 calc R . .
C49 C 0.2013(2) 0.8694(2) 0.97574(9) 0.0376(6) Uani 1 1 d . . .
H49A H 0.1474 0.8882 0.9949 0.045 Uiso 1 1 calc R . .
H49B H 0.2030 0.8017 0.9750 0.045 Uiso 1 1 calc R . .
C50 C 0.29524(19) 0.9057(2) 0.99591(9) 0.0394(6) Uani 1 1 d . . .
H50A H 0.3081 0.8750 1.0247 0.047 Uiso 1 1 calc R . .
H50B H 0.2903 0.9724 1.0014 0.047 Uiso 1 1 calc R . .
C51 C 0.4863(2) 0.9468(3) 0.78503(10) 0.0560(9) Uani 1 1 d . . .
H51A H 0.5378 0.9904 0.7775 0.067 Uiso 1 1 calc R . .
H51B H 0.4953 0.8915 0.7664 0.067 Uiso 1 1 calc R . .
C52 C 0.3893(2) 0.9911(2) 0.77304(10) 0.0477(7) Uani 1 1 d . . .
H52A H 0.3779 0.9854 0.7406 0.057 Uiso 1 1 calc R . .
H52B H 0.3907 1.0571 0.7806 0.057 Uiso 1 1 calc R . .
O50 O 0.2203(4) 0.0355(2) 0.07454(12) 0.1067(13) Uani 1 1 d . . .
O51 O 0.1742(3) 0.1620(3) 0.12137(13) 0.1121(13) Uani 1 1 d . . .
O52 O 0.2912(4) 0.1830(3) 0.06130(15) 0.1299(16) Uani 1 1 d . . .
C54 C 0.1884(7) 0.3802(4) 0.8443(2) 0.148(3) Uani 1 1 d . . .
F4 F 0.1438(6) 0.4619(4) 0.8419(3) 0.113(2) Uani 0.600(6) 1 d P A 1
F5 F 0.1810(7) 0.3372(6) 0.8808(3) 0.126(3) Uani 0.600(6) 1 d P A 1
F6 F 0.1001(6) 0.3268(7) 0.8190(3) 0.138(3) Uani 0.600(6) 1 d P A 1
F4A F 0.1887(8) 0.4712(7) 0.8597(4) 0.113(2) Uani 0.400(6) 1 d P A 2
F5A F 0.2310(11) 0.3514(10) 0.8881(4) 0.126(3) Uani 0.400(6) 1 d P A 2
F6A F 0.1187(10) 0.3320(11) 0.8415(5) 0.138(3) Uani 0.400(6) 1 d P A 2
F62 F 0.3114(3) 0.0410(3) 0.16495(10) 0.1155(11) Uani 1 1 d . . .
F61 F 0.4166(3) 0.0610(4) 0.11282(14) 0.171(2) Uani 1 1 d . . .
C60 C 0.3422(3) 0.0974(4) 0.13291(15) 0.0773(12) Uani 1 1 d . . .
F63 F 0.3739(3) 0.1725(3) 0.15360(14) 0.1360(14) Uani 1 1 d . . .
H1A H 0.2854(16) 1.1648(17) 0.8505(9) 0.088(15) Uiso 1 1 d D . .
H2A H 0.367(4) 1.1575(7) 0.9335(7) 0.097(18) Uiso 1 1 d D . .
H3A H 0.442(3) 1.1677(11) 0.8701(13) 0.13(2) Uiso 1 1 d D . .
H10A H 0.284(3) 0.229(2) 0.9980(7) 0.087(16) Uiso 1 1 d D . .
H10B H 0.271(4) 0.300(3) 0.963(2) 0.48(11) Uiso 1 1 d D . .
H11A H 0.4354(12) 0.312(2) 0.879(2) 0.11(2) Uiso 1 1 d D . .
H11B H 0.5429(11) 0.301(3) 0.875(3) 0.19(3) Uiso 1 1 d D . .

loop_
_atom_site_aniso_label
_atom_site_aniso_U_11
_atom_site_aniso_U_22
_atom_site_aniso_U_33
_atom_site_aniso_U_23
_atom_site_aniso_U_13
_atom_site_aniso_U_12
Ru1 0.02474(8) 0.02929(9) 0.02880(8) 0.00358(7) -0.00033(7) 0.00142(7)
S1 0.0685(5) 0.0606(5) 0.0535(4) -0.0065(4) 0.0087(4) 0.0025(4)
S2 0.0978(7) 0.0555(5) 0.1108(8) 0.0230(5) 0.0332(7) 0.0040(5)
P1 0.0242(3) 0.0322(3) 0.0344(3) 0.0043(3) 0.0006(2) 0.0016(2)
P2 0.0263(3) 0.0401(3) 0.0295(3) 0.0035(3) -0.0014(2) 0.0042(3)
P3 0.0287(3) 0.0472(4) 0.0323(3) 0.0064(3) 0.0041(2) 0.0019(3)
P4 0.0348(3) 0.0391(3) 0.0305(3) 0.0063(3) -0.0037(3) 0.0003(3)
P5 0.0309(3) 0.0306(3) 0.0452(3) 0.0035(3) -0.0037(3) -0.0001(3)
O1 0.0338(9) 0.0429(11) 0.0678(14) 0.0185(10) 0.0007(9) 0.0030(9)
O2 0.0978(19) 0.0412(12) 0.0507(12) -0.0032(9) -0.0204(13) 0.0063(12)
O3 0.0384(10) 0.0374(11) 0.0913(17) 0.0087(11) 0.0103(11) -0.0030(9)
O7 0.115(2) 0.0524(15) 0.101(2) 0.0120(15) 0.032(2) 0.0106(16)
O8 0.219(5) 0.120(3) 0.083(2) 0.057(2) 0.030(3) 0.035(3)
O9 0.103(3) 0.087(3) 0.374(9) -0.049(4) -0.026(5) -0.014(3)
O10 0.227(5) 0.080(2) 0.070(2) -0.0047(17) 0.008(3) 0.037(3)
O11 0.077(2) 0.070(2) 0.346(8) -0.012(4) -0.004(4) -0.0328(19)
C1 0.0243(11) 0.0363(14) 0.0559(16) -0.0009(12) 0.0038(12) -0.0006(10)
C2 0.0307(12) 0.0401(14) 0.0667(19) 0.0115(14) -0.0002(12) -0.0001(12)
C3 0.0372(15) 0.0425(16) 0.100(3) 0.0150(17) -0.0012(17) 0.0000(13)
C4 0.0372(16) 0.0441(17) 0.127(4) -0.007(2) -0.004(2) 0.0077(14)
C5 0.059(2) 0.058(2) 0.095(3) -0.031(2) 0.006(2) 0.0041(18)
C6 0.0377(15) 0.0462(18) 0.071(2) -0.0086(15) 0.0031(14) -0.0012(13)
C7 0.0337(13) 0.0363(13) 0.0350(13) 0.0038(11) 0.0007(10) -0.0034(11)
C8 0.0382(14) 0.0494(16) 0.0661(19) 0.0107(15) -0.0113(15) -0.0071(13)
C9 0.0522(18) 0.067(2) 0.080(3) 0.0046(19) -0.0237(18) -0.0110(17)
C10 0.061(2) 0.058(2) 0.072(2) -0.0030(17) -0.0131(18) -0.0213(17)
C11 0.069(2) 0.0390(15) 0.058(2) -0.0011(14) 0.0046(17) -0.0134(15)
C12 0.0444(15) 0.0397(15) 0.0472(15) 0.0021(12) 0.0048(13) 0.0027(13)
C13 0.0257(11) 0.0409(14) 0.0411(14) 0.0023(11) 0.0011(10) 0.0025(10)
C14 0.0389(14) 0.0499(17) 0.0516(17) 0.0110(13) -0.0084(13) -0.0014(13)
C15 0.0413(15) 0.0536(19) 0.085(2) 0.0255(18) -0.0120(17) 0.0060(14)
C16 0.0451(18) 0.0442(19) 0.117(3) -0.009(2) 0.005(2) 0.0039(14)
C17 0.0599(19) 0.059(2) 0.074(2) -0.0197(18) 0.0134(19) -0.0020(16)
C18 0.0463(15) 0.0564(18) 0.0429(15) -0.0051(14) 0.0066(13) -0.0034(13)
C19 0.0301(12) 0.0453(14) 0.0313(12) 0.0022(12) -0.0028(10) -0.0004(12)
C20 0.0362(14) 0.0423(15) 0.0445(15) 0.0040(12) -0.0026(12) 0.0017(12)
C21 0.0314(13) 0.0571(18) 0.0645(18) 0.0138(15) -0.0055(13) 0.0055(14)
C22 0.0485(17) 0.065(2) 0.069(2) -0.0006(17) -0.0177(16) -0.0101(17)
C23 0.0524(18) 0.0552(18) 0.0588(19) -0.0077(15) -0.0129(15) 0.0007(15)
C24 0.0427(15) 0.0531(17) 0.0459(16) -0.0021(14) -0.0088(13) 0.0046(14)
C25 0.0306(12) 0.0486(16) 0.0495(16) 0.0173(13) 0.0036(12) -0.0021(12)
C26 0.0361(14) 0.0549(17) 0.0532(17) 0.0102(15) -0.0016(13) -0.0045(13)
C27 0.0560(19) 0.070(2) 0.075(2) 0.010(2) -0.0098(17) -0.0192(18)
C28 0.0433(18) 0.090(3) 0.096(3) 0.022(3) -0.0112(19) -0.0172(19)
C29 0.0297(16) 0.095(3) 0.096(3) 0.045(2) 0.0137(17) 0.0017(18)
C30 0.0355(15) 0.068(2) 0.063(2) 0.0264(16) 0.0120(14) 0.0048(14)
C31 0.0369(14) 0.0620(19) 0.0365(14) -0.0023(13) 0.0088(12) 0.0103(13)
C32 0.0514(17) 0.066(2) 0.0564(19) -0.0194(16) 0.0022(15) 0.0231(16)
C33 0.087(3) 0.071(2) 0.070(2) -0.022(2) 0.005(2) 0.028(2)
C34 0.084(3) 0.061(2) 0.083(3) -0.0140(19) 0.003(2) 0.033(2)
C35 0.068(2) 0.070(2) 0.064(2) 0.0097(19) -0.0031(19) 0.0231(18)
C36 0.0459(15) 0.064(2) 0.0479(17) 0.0033(16) -0.0005(14) 0.0128(15)
C37 0.0453(16) 0.0544(17) 0.0344(13) 0.0016(12) -0.0124(12) 0.0083(13)
C38 0.072(2) 0.0597(19) 0.0512(17) 0.0035(16) -0.0190(16) 0.0175(19)
C39 0.101(3) 0.081(3) 0.082(3) 0.008(2) -0.031(3) 0.034(3)
C40 0.083(3) 0.120(4) 0.085(3) -0.003(3) -0.035(2) 0.051(3)
C41 0.052(2) 0.128(4) 0.073(3) -0.011(3) -0.018(2) 0.013(2)
C42 0.0485(17) 0.065(2) 0.0574(18) -0.0024(16) -0.0085(15) 0.0007(17)
C43 0.0422(14) 0.0411(14) 0.0349(13) 0.0002(11) -0.0034(12) 0.0021(12)
C44 0.080(2) 0.0553(19) 0.0343(15) 0.0025(13) -0.0057(15) -0.0003(17)
C45 0.095(3) 0.071(2) 0.0431(18) -0.0143(17) -0.0014(18) 0.001(2)
C46 0.089(3) 0.056(2) 0.067(2) -0.0096(18) -0.006(2) 0.002(2)
C47 0.084(3) 0.051(2) 0.065(2) 0.0074(17) 0.006(2) -0.0007(18)
C48 0.0613(19) 0.0523(18) 0.0401(16) 0.0041(13) 0.0043(14) -0.0007(15)
C49 0.0323(13) 0.0457(15) 0.0347(13) 0.0114(11) 0.0047(11) 0.0025(12)
C50 0.0364(13) 0.0507(16) 0.0310(12) -0.0001(12) 0.0021(10) 0.0076(12)
C51 0.0457(17) 0.087(3) 0.0350(15) 0.0151(15) 0.0072(13) -0.0004(17)
C52 0.0514(16) 0.0540(18) 0.0378(15) 0.0135(13) -0.0026(13) -0.0075(15)
O50 0.158(4) 0.085(2) 0.077(2) -0.0319(17) -0.002(2) -0.019(2)
O51 0.083(2) 0.160(3) 0.094(2) -0.051(2) -0.0104(19) 0.051(2)
O52 0.134(3) 0.149(4) 0.107(3) 0.065(3) -0.001(3) -0.028(3)
C54 0.287(8) 0.045(2) 0.112(4) 0.019(3) 0.098(5) 0.018(4)
F4 0.130(5) 0.067(2) 0.143(5) 0.018(3) 0.036(4) 0.028(3)
F5 0.164(8) 0.121(4) 0.092(3) 0.022(3) 0.038(5) 0.008(5)
F6 0.097(3) 0.134(3) 0.184(9) -0.013(6) -0.003(5) -0.020(3)
F4A 0.130(5) 0.067(2) 0.143(5) 0.018(3) 0.036(4) 0.028(3)
F5A 0.164(8) 0.121(4) 0.092(3) 0.022(3) 0.038(5) 0.008(5)
F6A 0.097(3) 0.134(3) 0.184(9) -0.013(6) -0.003(5) -0.020(3)
F62 0.136(3) 0.128(3) 0.0827(18) 0.0324(18) -0.0058(18) -0.002(2)
F61 0.096(2) 0.282(6) 0.136(3) 0.038(4) 0.035(2) 0.089(3)
C60 0.066(2) 0.097(3) 0.069(2) 0.003(2) 0.015(2) 0.011(2)
F63 0.117(3) 0.172(4) 0.119(3) -0.004(3) -0.024(2) -0.062(3)

loop_
_atom_type_symbol
_atom_type_description
_atom_type_scat_dispersion_real
_atom_type_scat_dispersion_imag
_atom_type_scat_source
C C 0.0033 0.0016 'International Tables Vol C Tables 4.2.6.8 and 6.1.1.4'
H H 0.0000 0.0000 'International Tables Vol C Tables 4.2.6.8 and 6.1.1.4'
O O 0.0106 0.0060 'International Tables Vol C Tables 4.2.6.8 and 6.1.1.4'
F F 0.0171 0.0103 'International Tables Vol C Tables 4.2.6.8 and 6.1.1.4'
P P 0.1023 0.0942 'International Tables Vol C Tables 4.2.6.8 and 6.1.1.4'
S S 0.1246 0.1234 'International Tables Vol C Tables 4.2.6.8 and 6.1.1.4'
Ru Ru -1.2594 0.8363 'International Tables Vol C Tables 4.2.6.8 and 6.1.1.4'

loop_
_geom_angle_atom_site_label_1
_geom_angle_atom_site_label_2
_geom_angle_atom_site_label_3
_geom_angle
P5 Ru1 P4 91.03(3)
P5 Ru1 P3 91.23(3)
P4 Ru1 P3 81.96(2)
P5 Ru1 P2 97.58(3)
P4 Ru1 P2 171.28(3)
P3 Ru1 P2 96.39(2)
P5 Ru1 P1 93.16(2)
P4 Ru1 P1 99.36(2)
P3 Ru1 P1 175.38(3)
P2 Ru1 P1 81.63(2)
O50 S1 O52 113.8(3)
O50 S1 O51 113.8(3)
O52 S1 O51 117.2(3)
O50 S1 C60 104.7(2)
O52 S1 C60 103.1(2)
O51 S1 C60 101.8(2)
O8 S2 O7 116.6(3)
O8 S2 O9 116.6(4)
O7 S2 O9 113.4(3)
O8 S2 C54 104.4(4)
O7 S2 C54 105.3(2)
O9 S2 C54 97.5(4)
C1 P1 C7 104.05(13)
C1 P1 C49 104.06(13)
C7 P1 C49 99.52(13)
C1 P1 Ru1 118.94(9)
C7 P1 Ru1 120.47(9)
C49 P1 Ru1 106.97(9)
C19 P2 C50 102.58(12)
C19 P2 C13 103.93(13)
C50 P2 C13 102.38(13)
C19 P2 Ru1 129.09(9)
C50 P2 Ru1 109.13(9)
C13 P2 Ru1 106.78(9)
C25 P3 C31 100.90(14)
C25 P3 C51 103.99(15)
C31 P3 C51 103.87(16)
C25 P3 Ru1 125.52(10)
C31 P3 Ru1 111.48(10)
C51 P3 Ru1 108.90(11)
C43 P4 C52 104.39(15)
C43 P4 C37 102.66(14)
C52 P4 C37 104.82(15)
C43 P4 Ru1 107.82(9)
C52 P4 Ru1 107.38(10)
C37 P4 Ru1 127.64(10)
O2 P5 O3 108.83(16)
O2 P5 O1 105.40(14)
O3 P5 O1 103.64(12)
O2 P5 Ru1 110.34(9)
O3 P5 Ru1 112.54(9)
O1 P5 Ru1 115.57(9)
O3 P5 H2A 92.3(14)
O1 P5 H2A 90.6(14)
Ru1 P5 H2A 136.4(5)
O2 P5 H3A 90.4(11)
O1 P5 H3A 93.4(13)
Ru1 P5 H3A 136.5(7)
H2A P5 H3A 69.6(14)
P5 O1 H1A 103.6(16)
P5 O2 H2A 95.8(15)
P5 O3 H3A 101.5(17)
H10A O10 H10B 128(3)
H11A O11 H11B 130(3)
C2 C1 C6 119.0(3)
C2 C1 P1 120.3(2)
C6 C1 P1 120.7(2)
C3 C2 C1 121.4(3)
C3 C2 H2 119.3
C1 C2 H2 119.3
C2 C3 C4 119.6(4)
C2 C3 H3 120.2
C4 C3 H3 120.2
C5 C4 C3 120.0(3)
C5 C4 H4 120.0
C3 C4 H4 120.0
C4 C5 C6 121.0(4)
C4 C5 H5 119.5
C6 C5 H5 119.5
C5 C6 C1 119.0(3)
C5 C6 H6 120.5
C1 C6 H6 120.5
C8 C7 C12 118.0(3)
C8 C7 P1 123.2(2)
C12 C7 P1 118.8(2)
C7 C8 C9 120.1(3)
C7 C8 H8 120.0
C9 C8 H8 120.0
C10 C9 C8 121.1(3)
C10 C9 H9 119.5
C8 C9 H9 119.5
C9 C10 C11 120.1(3)
C9 C10 H10 119.9
C11 C10 H10 119.9
C12 C11 C10 119.2(3)
C12 C11 H11 120.4
C10 C11 H11 120.4
C11 C12 C7 121.6(3)
C11 C12 H12 119.2
C7 C12 H12 119.2
C18 C13 C14 118.4(3)
C18 C13 P2 119.1(2)
C14 C13 P2 122.5(2)
C13 C14 C15 119.6(3)
C13 C14 H14 120.2
C15 C14 H14 120.2
C16 C15 C14 120.1(3)
C16 C15 H15 119.9
C14 C15 H15 119.9
C17 C16 C15 120.2(3)
C17 C16 H16 119.9
C15 C16 H16 119.9
C16 C17 C18 120.6(4)
C16 C17 H17 119.7
C18 C17 H17 119.7
C17 C18 C13 121.0(3)
C17 C18 H18 119.5
C13 C18 H18 119.5
C20 C19 C24 118.4(3)
C20 C19 P2 121.0(2)
C24 C19 P2 120.5(2)
C21 C20 C19 120.9(3)
C21 C20 H20 119.6
C19 C20 H20 119.6
C20 C21 C22 120.0(3)
C20 C21 H21 120.0
C22 C21 H21 120.0
C21 C22 C23 119.9(3)
C21 C22 H22 120.0
C23 C22 H22 120.0
C24 C23 C22 119.9(3)
C24 C23 H23 120.1
C22 C23 H23 120.1
C23 C24 C19 120.9(3)
C23 C24 H24 119.6
C19 C24 H24 119.6
C26 C25 C30 118.9(3)
C26 C25 P3 124.0(2)
C30 C25 P3 117.1(3)
C25 C26 C27 120.8(3)
C25 C26 H26 119.6
C27 C26 H26 119.6
C28 C27 C26 120.6(4)
C28 C27 H27 119.7
C26 C27 H27 119.7
C27 C28 C29 119.6(4)
C27 C28 H28 120.2
C29 C28 H28 120.2
C28 C29 C30 120.7(4)
C28 C29 H29 119.7
C30 C29 H29 119.7
C29 C30 C25 119.4(4)
C29 C30 H30 120.3
C25 C30 H30 120.3
C32 C31 C36 117.9(3)
C32 C31 P3 121.7(2)
C36 C31 P3 120.0(3)
C31 C32 C33 121.0(4)
C31 C32 H32 119.5
C33 C32 H32 119.5
C34 C33 C32 120.5(4)
C34 C33 H33 119.8
C32 C33 H33 119.8
C33 C34 C35 118.9(4)
C33 C34 H34 120.5
C35 C34 H34 120.5
C36 C35 C34 120.7(4)
C36 C35 H35 119.6
C34 C35 H35 119.6
C35 C36 C31 120.9(4)
C35 C36 H36 119.5
C31 C36 H36 119.5
C42 C37 C38 119.7(3)
C42 C37 P4 119.1(3)
C38 C37 P4 121.1(3)
C37 C38 C39 118.9(4)
C37 C38 H38 120.5
C39 C38 H38 120.5
C40 C39 C38 120.6(4)
C40 C39 H39 119.7
C38 C39 H39 119.7
C41 C40 C39 120.6(4)
C41 C40 H40 119.7
C39 C40 H40 119.7
C40 C41 C42 120.3(5)
C40 C41 H41 119.9
C42 C41 H41 119.9
C37 C42 C41 119.8(4)
C37 C42 H42 120.1
C41 C42 H42 120.1
C44 C43 C48 118.7(3)
C44 C43 P4 123.4(2)
C48 C43 P4 117.9(2)
C43 C44 C45 119.5(3)
C43 C44 H44 120.2
C45 C44 H44 120.2
C46 C45 C44 120.8(3)
C46 C45 H45 119.6
C44 C45 H45 119.6
C47 C46 C45 119.8(4)
C47 C46 H46 120.1
C45 C46 H46 120.1
C48 C47 C46 120.1(4)
C48 C47 H47 119.9
C46 C47 H47 119.9
C47 C48 C43 121.1(3)
C47 C48 H48 119.5
C43 C48 H48 119.5
C50 C49 P1 111.44(19)
C50 C49 H49A 109.3
P1 C49 H49A 109.3
C50 C49 H49B 109.3
P1 C49 H49B 109.3
H49A C49 H49B 108.0
C49 C50 P2 108.58(18)
C49 C50 H50A 110.0
P2 C50 H50A 110.0
C49 C50 H50B 110.0
P2 C50 H50B 110.0
H50A C50 H50B 108.4
C52 C51 P3 113.8(2)
C52 C51 H51A 108.8
P3 C51 H51A 108.8
C52 C51 H51B 108.8
P3 C51 H51B 108.8
H51A C51 H51B 107.7
C51 C52 P4 110.3(2)
C51 C52 H52A 109.6
P4 C52 H52A 109.6
C51 C52 H52B 109.6
P4 C52 H52B 109.6
H52A C52 H52B 108.1
F6A C54 F5 72.8(9)
F6A C54 F4 97.7(11)
F5 C54 F4 116.5(7)
F6A C54 F4A 125.1(11)
F5 C54 F4A 100.8(8)
F6A C54 F5A 102.7(10)
F4 C54 F5A 118.6(8)
F4A C54 F5A 88.7(9)
F5 C54 F6 95.8(7)
F4 C54 F6 92.5(8)
F4A C54 F6 126.8(8)
F5A C54 F6 124.7(8)
F6A C54 S2 119.0(9)
F5 C54 S2 122.6(7)
F4 C54 S2 116.6(5)
F4A C54 S2 110.1(7)
F5A C54 S2 102.3(7)
F6 C54 S2 102.0(5)
F61 C60 F63 106.2(5)
F61 C60 F62 109.6(5)
F63 C60 F62 106.3(4)
F61 C60 S1 111.4(3)
F63 C60 S1 112.4(4)
F62 C60 S1 110.8(3)

loop_
_geom_bond_atom_site_label_1
_geom_bond_atom_site_label_2
_geom_bond_distance
Ru1 P5 2.2004(7)
Ru1 P4 2.3591(7)
Ru1 P3 2.3865(7)
Ru1 P2 2.3895(7)
Ru1 P1 2.4454(6)
S1 O50 1.407(3)
S1 O52 1.409(4)
S1 O51 1.413(3)
S1 C60 1.810(5)
S2 O8 1.386(4)
S2 O7 1.428(3)
S2 O9 1.446(5)
S2 C54 1.740(7)
P1 C1 1.830(3)
P1 C7 1.847(3)
P1 C49 1.848(3)
P2 C19 1.815(3)
P2 C50 1.824(3)
P2 C13 1.826(3)
P3 C25 1.834(3)
P3 C31 1.841(3)
P3 C51 1.862(3)
P4 C43 1.818(3)
P4 C52 1.825(3)
P4 C37 1.828(3)
P5 O2 1.563(2)
P5 O3 1.565(2)
P5 O1 1.566(2)
P5 H2A 1.832(18)
P5 H3A 1.903(19)
O1 H1A 0.806(10)
O2 H2A 0.811(10)
O3 H3A 0.815(10)
O10 H10A 0.812(10)
O10 H10B 0.816(10)
O11 H11A 0.826(10)
O11 H11B 0.825(10)
C1 C2 1.377(4)
C1 C6 1.402(5)
C2 C3 1.371(5)
C2 H2 0.9300
C3 C4 1.393(6)
C3 H3 0.9300
C4 C5 1.356(6)
C4 H4 0.9300
C5 C6 1.396(5)
C5 H5 0.9300
C6 H6 0.9300
C7 C8 1.388(4)
C7 C12 1.402(4)
C8 C9 1.392(5)
C8 H8 0.9300
C9 C10 1.362(6)
C9 H9 0.9300
C10 C11 1.386(6)
C10 H10 0.9300
C11 C12 1.380(5)
C11 H11 0.9300
C12 H12 0.9300
C13 C18 1.387(4)
C13 C14 1.389(4)
C14 C15 1.401(5)
C14 H14 0.9300
C15 C16 1.366(6)
C15 H15 0.9300
C16 C17 1.356(6)
C16 H16 0.9300
C17 C18 1.368(5)
C17 H17 0.9300
C18 H18 0.9300
C19 C20 1.388(4)
C19 C24 1.402(4)
C20 C21 1.379(4)
C20 H20 0.9300
C21 C22 1.382(5)
C21 H21 0.9300
C22 C23 1.391(5)
C22 H22 0.9300
C23 C24 1.371(5)
C23 H23 0.9300
C24 H24 0.9300
C25 C26 1.366(5)
C25 C30 1.403(4)
C26 C27 1.382(5)
C26 H26 0.9300
C27 C28 1.364(6)
C27 H27 0.9300
C28 C29 1.370(7)
C28 H28 0.9300
C29 C30 1.389(6)
C29 H29 0.9300
C30 H30 0.9300
C31 C32 1.378(5)
C31 C36 1.398(5)
C32 C33 1.402(6)
C32 H32 0.9300
C33 C34 1.367(6)
C33 H33 0.9300
C34 C35 1.392(6)
C34 H34 0.9300
C35 C36 1.374(5)
C35 H35 0.9300
C36 H36 0.9300
C37 C42 1.384(5)
C37 C38 1.390(5)
C38 C39 1.393(6)
C38 H38 0.9300
C39 C40 1.371(8)
C39 H39 0.9300
C40 C41 1.348(8)
C40 H40 0.9300
C41 C42 1.396(5)
C41 H41 0.9300
C42 H42 0.9300
C43 C44 1.382(4)
C43 C48 1.396(4)
C44 C45 1.390(5)
C44 H44 0.9300
C45 C46 1.372(6)
C45 H45 0.9300
C46 C47 1.371(6)
C46 H46 0.9300
C47 C48 1.365(5)
C47 H47 0.9300
C48 H48 0.9300
C49 C50 1.515(4)
C49 H49A 0.9700
C49 H49B 0.9700
C50 H50A 0.9700
C50 H50B 0.9700
C51 C52 1.520(5)
C51 H51A 0.9700
C51 H51B 0.9700
C52 H52A 0.9700
C52 H52B 0.9700
C54 F6A 1.186(15)
C54 F5 1.241(10)
C54 F4 1.324(9)
C54 F4A 1.379(12)
C54 F5A 1.472(16)
C54 F6 1.619(12)
F62 C60 1.311(5)
F61 C60 1.293(5)
C60 F63 1.309(6)

loop_
_geom_torsion_atom_site_label_1
_geom_torsion_atom_site_label_2
_geom_torsion_atom_site_label_3
_geom_torsion_atom_site_label_4
_geom_torsion
P5 Ru1 P1 C1 12.55(11)
P4 Ru1 P1 C1 -79.02(11)
P2 Ru1 P1 C1 109.75(11)
P5 Ru1 P1 C7 142.87(10)
P4 Ru1 P1 C7 51.31(10)
P2 Ru1 P1 C7 -119.93(10)
P5 Ru1 P1 C49 -104.78(10)
P4 Ru1 P1 C49 163.66(10)
P2 Ru1 P1 C49 -7.58(10)
P5 Ru1 P2 C19 -49.90(13)
P3 Ru1 P2 C19 42.21(13)
P1 Ru1 P2 C19 -142.00(13)
P5 Ru1 P2 C50 75.46(11)
P3 Ru1 P2 C50 167.57(11)
P1 Ru1 P2 C50 -16.64(11)
P5 Ru1 P2 C13 -174.57(9)
P3 Ru1 P2 C13 -82.46(9)
P1 Ru1 P2 C13 93.33(9)
P5 Ru1 P3 C25 44.65(12)
P4 Ru1 P3 C25 135.51(12)
P2 Ru1 P3 C25 -53.12(12)
P5 Ru1 P3 C31 166.69(11)
P4 Ru1 P3 C31 -102.44(11)
P2 Ru1 P3 C31 68.93(11)
P5 Ru1 P3 C51 -79.30(15)
P4 Ru1 P3 C51 11.57(14)
P2 Ru1 P3 C51 -177.06(14)
P5 Ru1 P4 C43 173.49(11)
P3 Ru1 P4 C43 82.38(11)
P1 Ru1 P4 C43 -93.14(10)
P5 Ru1 P4 C52 61.51(12)
P3 Ru1 P4 C52 -29.59(12)
P1 Ru1 P4 C52 154.89(12)
P5 Ru1 P4 C37 -63.93(14)
P3 Ru1 P4 C37 -155.03(14)
P1 Ru1 P4 C37 29.44(14)
P4 Ru1 P5 O2 167.25(13)
P3 Ru1 P5 O2 -110.77(13)
P2 Ru1 P5 O2 -14.15(13)
P1 Ru1 P5 O2 67.81(13)
P4 Ru1 P5 O3 -70.98(11)
P3 Ru1 P5 O3 11.00(11)
P2 Ru1 P5 O3 107.61(11)
P1 Ru1 P5 O3 -170.42(11)
P4 Ru1 P5 O1 47.82(10)
P3 Ru1 P5 O1 129.80(10)
P2 Ru1 P5 O1 -133.59(10)
P1 Ru1 P5 O1 -51.62(10)
C7 P1 C1 C2 -66.3(2)
C49 P1 C1 C2 -170.1(2)
Ru1 P1 C1 C2 71.1(2)
C7 P1 C1 C6 115.1(2)
C49 P1 C1 C6 11.3(3)
Ru1 P1 C1 C6 -107.6(2)
C6 C1 C2 C3 -1.6(4)
P1 C1 C2 C3 179.7(2)
C1 C2 C3 C4 0.3(5)
C2 C3 C4 C5 1.4(5)
C3 C4 C5 C6 -1.9(6)
C4 C5 C6 C1 0.6(5)
C2 C1 C6 C5 1.2(4)
P1 C1 C6 C5 179.8(3)
C1 P1 C7 C8 15.4(3)
C49 P1 C7 C8 122.6(3)
Ru1 P1 C7 C8 -121.1(2)
C1 P1 C7 C12 -162.7(2)
C49 P1 C7 C12 -55.5(2)
Ru1 P1 C7 C12 60.8(2)
C12 C7 C8 C9 0.5(5)
P1 C7 C8 C9 -177.6(3)
C7 C8 C9 C10 -1.7(6)
C8 C9 C10 C11 1.8(6)
C9 C10 C11 C12 -0.8(6)
C10 C11 C12 C7 -0.3(5)
C8 C7 C12 C11 0.5(5)
P1 C7 C12 C11 178.7(2)
C19 P2 C13 C18 -135.0(2)
C50 P2 C13 C18 118.5(2)
Ru1 P2 C13 C18 3.9(2)
C19 P2 C13 C14 46.0(3)
C50 P2 C13 C14 -60.5(3)
Ru1 P2 C13 C14 -175.2(2)
C18 C13 C14 C15 1.1(4)
P2 C13 C14 C15 -179.9(2)
C13 C14 C15 C16 -1.0(5)
C14 C15 C16 C17 0.0(6)
C15 C16 C17 C18 0.8(6)
C16 C17 C18 C13 -0.6(5)
C14 C13 C18 C17 -0.3(5)
P2 C13 C18 C17 -179.4(3)
C50 P2 C19 C20 140.6(2)
C13 P2 C19 C20 34.3(3)
Ru1 P2 C19 C20 -91.5(3)
C50 P2 C19 C24 -42.6(3)
C13 P2 C19 C24 -149.0(2)
Ru1 P2 C19 C24 85.3(2)
C24 C19 C20 C21 -1.1(4)
P2 C19 C20 C21 175.7(2)
C19 C20 C21 C22 0.6(5)
C20 C21 C22 C23 0.8(5)
C21 C22 C23 C24 -1.6(6)
C22 C23 C24 C19 1.0(5)
C20 C19 C24 C23 0.4(4)
P2 C19 C24 C23 -176.5(3)
C31 P3 C25 C26 -126.0(3)
C51 P3 C25 C26 126.6(3)
Ru1 P3 C25 C26 0.6(3)
C31 P3 C25 C30 53.5(3)
C51 P3 C25 C30 -53.9(3)
Ru1 P3 C25 C30 -179.93(19)
C30 C25 C26 C27 1.4(5)
P3 C25 C26 C27 -179.1(3)
C25 C26 C27 C28 -1.1(6)
C26 C27 C28 C29 0.5(6)
C27 C28 C29 C30 -0.2(6)
C28 C29 C30 C25 0.6(6)
C26 C25 C30 C29 -1.1(5)
P3 C25 C30 C29 179.4(3)
C25 P3 C31 C32 -153.7(3)
C51 P3 C31 C32 -46.2(3)
Ru1 P3 C31 C32 70.9(3)
C25 P3 C31 C36 32.6(3)
C51 P3 C31 C36 140.1(3)
Ru1 P3 C31 C36 -102.7(3)
C36 C31 C32 C33 2.0(5)
P3 C31 C32 C33 -171.8(3)
C31 C32 C33 C34 -1.8(6)
C32 C33 C34 C35 1.0(7)
C33 C34 C35 C36 -0.6(7)
C34 C35 C36 C31 0.9(6)
C32 C31 C36 C35 -1.6(5)
P3 C31 C36 C35 172.3(3)
C43 P4 C37 C42 37.3(3)
C52 P4 C37 C42 146.2(3)
Ru1 P4 C37 C42 -87.4(3)
C43 P4 C37 C38 -142.3(3)
C52 P4 C37 C38 -33.4(3)
Ru1 P4 C37 C38 93.1(3)
C42 C37 C38 C39 2.2(5)
P4 C37 C38 C39 -178.2(3)
C37 C38 C39 C40 -2.2(7)
C38 C39 C40 C41 2.1(8)
C39 C40 C41 C42 -1.9(8)
C38 C37 C42 C41 -2.0(5)
P4 C37 C42 C41 178.4(3)
C40 C41 C42 C37 1.8(6)
C52 P4 C43 C44 -31.5(3)
C37 P4 C43 C44 77.7(3)
Ru1 P4 C43 C44 -145.4(3)
C52 P4 C43 C48 147.8(3)
C37 P4 C43 C48 -103.1(3)
Ru1 P4 C43 C48 33.8(3)
C48 C43 C44 C45 -2.6(5)
P4 C43 C44 C45 176.6(3)
C43 C44 C45 C46 1.2(7)
C44 C45 C46 C47 0.7(7)
C45 C46 C47 C48 -1.2(7)
C46 C47 C48 C43 -0.3(6)
C44 C43 C48 C47 2.2(5)
P4 C43 C48 C47 -177.1(3)
C1 P1 C49 C50 -89.8(2)
C7 P1 C49 C50 163.0(2)
Ru1 P1 C49 C50 36.9(2)
P1 C49 C50 P2 -52.3(2)
C19 P2 C50 C49 -176.5(2)
C13 P2 C50 C49 -69.0(2)
Ru1 P2 C50 C49 43.9(2)
C25 P3 C51 C52 -123.1(3)
C31 P3 C51 C52 131.7(3)
Ru1 P3 C51 C52 12.8(3)
P3 C51 C52 P4 -38.0(3)
C43 P4 C52 C51 -67.7(3)
C37 P4 C52 C51 -175.3(2)
Ru1 P4 C52 C51 46.6(3)
O8 S2 C54 F6A 74.5(11)
O7 S2 C54 F6A -48.7(11)
O9 S2 C54 F6A -165.5(11)
O8 S2 C54 F5 161.9(8)
O7 S2 C54 F5 38.6(9)
O9 S2 C54 F5 -78.2(8)
O8 S2 C54 F4 -42.2(8)
O7 S2 C54 F4 -165.4(7)
O9 S2 C54 F4 77.8(8)
O8 S2 C54 F4A -80.0(8)
O7 S2 C54 F4A 156.7(7)
O9 S2 C54 F4A 39.9(8)
O8 S2 C54 F5A -173.2(7)
O7 S2 C54 F5A 63.5(7)
O9 S2 C54 F5A -53.3(7)
O8 S2 C54 F6 56.9(5)
O7 S2 C54 F6 -66.4(5)
O9 S2 C54 F6 176.8(5)
O50 S1 C60 F61 61.8(5)
O52 S1 C60 F61 -57.5(5)
O51 S1 C60 F61 -179.5(5)
O50 S1 C60 F63 -179.2(4)
O52 S1 C60 F63 61.5(4)
O51 S1 C60 F63 -60.5(4)
O50 S1 C60 F62 -60.4(4)
O52 S1 C60 F62 -179.8(4)
O51 S1 C60 F62 58.3(4)
